data_2224941
loop_
_publ_author_name
'Visser, H.G.'
'Venter, J.A.'
'Van der Merwe, K.A.'

_publ_section_title
;
 Dipotassium
 diaquabis(methylenediphosphonato-\k^2^<i>O</i>,<i>O</i>')cobaltate(II)
;
_journal_coeditor_code DS2013
_journal_issue 2
_journal_name_full 'Acta Crystallographica Section E'
_journal_page_first m159
_journal_paper_doi 10.1107/S160053680905106X
_journal_volume 66
_journal_year 2010
_chemical_formula_iupac 'K2 [Co (C H4 O6 P2)2 (H2 O)2]'
_chemical_formula_moiety '2(K +), C2 H12 Co O14 P4 2-'
_chemical_formula_sum 'C2 H12 Co K2 O14 P4'
_chemical_formula_weight 521.13
_chemical_name_systematic
;
Dipotassium
diaquabis(methylenediphosphonato-\k^2^<i>O</i>,<i>O</i>')cobaltate(II)
;
_space_group_IT_number 2
_symmetry_cell_setting triclinic
_symmetry_space_group_name_Hall '-P 1'
_symmetry_space_group_name_H-M 'P -1'
_audit_creation_method 'WinGX routine CIF_UPDATE'
_cell_angle_alpha 91.334(2)
_cell_angle_beta 93.304(2)
_cell_angle_gamma 93.333(2)
_cell_formula_units_Z 2
_cell_length_a 6.4523(3)
_cell_length_b 8.7056(3)
_cell_length_c 13.1930(5)
_cell_measurement_reflns_used 5231
_cell_measurement_temperature 100(2)
_cell_measurement_theta_max 28.34
_cell_measurement_theta_min 2.13
_cell_volume 738.32(5)
_computing_cell_refinement 'SAINT-Plus (Bruker, 2004)'
_computing_data_collection 'APEX2 (Bruker, 2005)'
_computing_data_reduction 'SAINT-Plus and XPREP (Bruker, 2004)'
_computing_molecular_graphics 'DIAMOND (Brandenburg & Putz, 2005)'
_computing_publication_material 'WinGX (Farrugia, 1999)'
_computing_structure_refinement 'SHELXL97 (Sheldrick, 2008)'
_computing_structure_solution 'SIR97 (Altomare <i>et al.</i>,  1999)'
_diffrn_ambient_temperature 100(2)
_diffrn_measured_fraction_theta_full 0.988
_diffrn_measured_fraction_theta_max 0.988
_diffrn_measurement_device_type
;
Bruker X8 APEXII 4K Kappa CCD
;
_diffrn_measurement_method 'phi and omega scans'
_diffrn_radiation_monochromator graphite
_diffrn_radiation_source 'sealed tube'
_diffrn_radiation_type MoK\a
_diffrn_radiation_wavelength 0.71073
_diffrn_reflns_av_R_equivalents 0.0357
_diffrn_reflns_limit_h_max 8
_diffrn_reflns_limit_h_min -8
_diffrn_reflns_limit_k_max 9
_diffrn_reflns_limit_k_min -11
_diffrn_reflns_limit_l_max 17
_diffrn_reflns_limit_l_min -16
_diffrn_reflns_number 13474
_diffrn_reflns_theta_full 28.35
_diffrn_reflns_theta_max 28.35
_diffrn_reflns_theta_min 3.09
_exptl_absorpt_coefficient_mu 2.231
_exptl_absorpt_correction_T_max 0.690
_exptl_absorpt_correction_T_min 0.635
_exptl_absorpt_correction_type multi-scan
_exptl_absorpt_process_details
;
SADABS (Bruker, 2004)
;
_exptl_crystal_colour pink
_exptl_crystal_density_diffrn 2.344
_exptl_crystal_density_method 'not measured'
_exptl_crystal_description Cuboid
_exptl_crystal_F_000 522
_exptl_crystal_size_max 0.283
_exptl_crystal_size_mid 0.173
_exptl_crystal_size_min 0.168
_refine_diff_density_max 0.953
_refine_diff_density_min -0.554
_refine_ls_extinction_method none
_refine_ls_goodness_of_fit_ref 1.181
_refine_ls_hydrogen_treatment mixed
_refine_ls_matrix_type full
_refine_ls_number_parameters 235
_refine_ls_number_reflns 3645
_refine_ls_number_restraints 14
_refine_ls_restrained_S_all 1.19
_refine_ls_R_factor_gt 0.0401
_refine_ls_shift/su_max 0
_refine_ls_structure_factor_coef Fsqd
_refine_ls_weighting_details 'calc w=1/[\s^2^(Fo^2^)+(0.0164P)^2^+3.9058P] where P=(Fo^2^+2Fc^2^)/3'
_refine_ls_weighting_scheme calc
_refine_ls_wR_factor_ref 0.0956
_reflns_number_gt 3194
_reflns_number_total 3645
_reflns_threshold_expression I>2sigma(I)
_cod_data_source_file ds2013.cif
_cod_data_source_block I
_cod_depositor_comments
;
The following automatic conversions were performed:
'_symmetry_cell_setting' value 'Triclinic' changed to 'triclinic'
according to '/home/saulius/struct/CIF-dictionaries/cif_core.dic'
dictionary named 'cif_core.dic' version 2.4.1 from 2010-06-29.

Automatic conversion script
Id: cif_fix_enum 1527 2010-12-29 10:47:43Z saulius 

The following automatic conversions were performed:

'_symmetry_cell_setting' value 'Triclinic' changed to 'triclinic'
according to /home/saulius/struct/CIF-dictionaries/cif_core.dic
dictionary named 'cif_core.dic' version 2.4.1 from 2010-06-29.

Automatic conversion script
Id: cif_fix_values 1715 2011-07-08 13:25:40Z adriana 
;
_cod_database_code 2224941

loop_
_symmetry_equiv_pos_as_xyz
'x, y, z'
'-x, -y, -z'

loop_
_atom_site_type_symbol
_atom_site_label
_atom_site_fract_x
_atom_site_fract_y
_atom_site_fract_z
_atom_site_U_iso_or_equiv
_atom_site_adp_type
_atom_site_calc_flag
_atom_site_refinement_flags
_atom_site_occupancy
_atom_site_disorder_assembly
_atom_site_disorder_group
C C2 0.6164(6) 0.3660(4) 0.4121(3) 0.0083(7) Uani d . 1 . .
H H2A 0.6647 0.4636 0.3852 0.01 Uiso calc R 1 . .
H H2B 0.4955 0.3844 0.4501 0.01 Uiso calc R 1 . .
O O2 0.7149(4) 0.6643(3) -0.06002(19) 0.0084(5) Uani d . 1 . .
O O1 0.4857(4) 0.6095(3) 0.1386(2) 0.0100(5) Uani d . 1 . .
O O4 0.3898(4) 0.8338(3) 0.2356(2) 0.0093(5) Uani d D 1 . .
O O5 0.7656(4) 0.7614(3) 0.2543(2) 0.0116(5) Uani d . 1 . .
O O6 1.0177(4) 0.7998(3) 0.0450(2) 0.0088(5) Uani d . 1 . .
O O8 0.6907(4) -0.1647(3) 0.4464(2) 0.0137(6) Uani d D 1 . .
O O9 0.4598(4) 0.0840(3) 0.35124(19) 0.0087(5) Uani d . 1 . .
O O10 0.7627(4) 0.1422(3) 0.5352(2) 0.0109(5) Uani d . 1 . .
O O11 1.0208(4) 0.3123(3) 0.4451(2) 0.0091(5) Uani d . 1 . .
O O12 0.8299(4) 0.4173(3) 0.59244(19) 0.0097(5) Uani d D 1 . .
O O13 0.3411(4) 0.3121(3) 0.2569(2) 0.0094(5) Uani d D 1 . .
O O14 0.7069(4) 0.2216(3) 0.2347(2) 0.0105(5) Uani d . 1 . .
P P1 0.80660(14) 0.81239(10) -0.00988(7) 0.00684(18) Uani d . 1 . .
P P2 0.57617(14) 0.76121(11) 0.18262(7) 0.00712(18) Uani d . 1 . .
P P3 0.53703(14) 0.23561(10) 0.30689(7) 0.00681(18) Uani d . 1 . .
P P4 0.81776(14) 0.30133(11) 0.49860(7) 0.00724(18) Uani d D 1 . .
K K1 0.08042(13) 0.57684(9) 0.19914(6) 0.01125(17) Uani d . 1 . .
K K2 0.02621(13) 0.04058(10) 0.31295(7) 0.01350(18) Uani d . 1 . .
Co Co1 0.5 0.5 0 0.00676(15) Uani d S 1 . .
Co Co2 0.5 0 0.5 0.00634(15) Uani d S 1 . .
O O7 0.8190(4) 0.9319(3) -0.0975(2) 0.0092(5) Uani d D 1 . .
O O3 0.2452(4) 0.6119(3) -0.0684(2) 0.0112(5) Uani d D 1 . .
C C1 0.6299(6) 0.8839(4) 0.0776(3) 0.0079(7) Uani d . 1 . .
H H1A 0.4994 0.9006 0.0404 0.01 Uiso calc RD 1 . .
H H1B 0.6864 0.9831 0.1048 0.01 Uiso calc RD 1 . .
H H8B 0.778(6) -0.215(5) 0.482(3) 0.02 Uiso d D 1 . .
H H8A 0.699(7) -0.185(5) 0.3838(14) 0.02 Uiso d D 1 . .
H H7 0.877(7) 1.020(3) -0.081(4) 0.02 Uiso d D 1 . .
H H4 0.433(8) 0.911(4) 0.271(3) 0.02 Uiso d D 1 . .
H H13 0.332(8) 0.318(6) 0.1935(15) 0.02 Uiso d D 1 . .
H H3B 0.175(7) 0.665(5) -0.029(3) 0.02 Uiso d D 1 . .
H H3A 0.266(8) 0.661(5) -0.122(2) 0.02 Uiso d D 1 . .
H H12 0.872(7) 0.5089(18) 0.581(2) 0.02 Uiso d D 1 . .

loop_
_atom_site_aniso_label
_atom_site_aniso_U_11
_atom_site_aniso_U_22
_atom_site_aniso_U_33
_atom_site_aniso_U_12
_atom_site_aniso_U_13
_atom_site_aniso_U_23
C2 0.0098(17) 0.0062(16) 0.0087(16) -0.0003(13) -0.0010(13) 0.0003(13)
O2 0.0098(12) 0.0077(12) 0.0073(12) -0.0033(10) 0.0005(10) 0.0002(9)
O1 0.0146(13) 0.0065(12) 0.0089(12) -0.0016(10) 0.0035(10) 0.0000(10)
O4 0.0087(12) 0.0097(13) 0.0092(12) 0.0009(10) -0.0002(10) -0.0023(10)
O5 0.0108(13) 0.0146(13) 0.0095(13) 0.0031(10) -0.0004(10) -0.0010(10)
O6 0.0082(12) 0.0078(12) 0.0102(12) -0.0004(9) -0.0006(10) -0.0002(10)
O8 0.0150(14) 0.0183(14) 0.0087(13) 0.0097(11) -0.0005(11) -0.0010(11)
O9 0.0138(13) 0.0062(12) 0.0060(12) -0.0009(10) 0.0005(10) 0.0016(9)
O10 0.0088(12) 0.0092(12) 0.0146(13) -0.0013(10) -0.0011(10) 0.0065(10)
O11 0.0084(12) 0.0096(12) 0.0092(12) -0.0005(10) 0.0020(10) 0.0003(10)
O12 0.0139(13) 0.0077(12) 0.0072(12) -0.0016(10) 0.0002(10) -0.0008(10)
O13 0.0109(13) 0.0116(13) 0.0060(12) 0.0023(10) -0.0004(10) 0.0006(10)
O14 0.0118(13) 0.0127(13) 0.0075(12) 0.0023(10) 0.0023(10) 0.0021(10)
P1 0.0077(4) 0.0062(4) 0.0067(4) 0.0000(3) 0.0006(3) 0.0005(3)
P2 0.0080(4) 0.0076(4) 0.0059(4) 0.0014(3) 0.0010(3) -0.0004(3)
P3 0.0086(4) 0.0063(4) 0.0057(4) 0.0013(3) 0.0005(3) 0.0006(3)
P4 0.0083(4) 0.0063(4) 0.0069(4) -0.0006(3) -0.0010(3) 0.0008(3)
K1 0.0112(4) 0.0122(4) 0.0107(4) 0.0026(3) 0.0011(3) 0.0015(3)
K2 0.0109(4) 0.0126(4) 0.0167(4) 0.0017(3) -0.0022(3) -0.0013(3)
Co1 0.0083(3) 0.0060(3) 0.0061(3) 0.0004(2) 0.0010(2) -0.0001(2)
Co2 0.0072(3) 0.0061(3) 0.0058(3) 0.0001(2) 0.0008(2) 0.0007(2)
O7 0.0137(13) 0.0055(12) 0.0081(12) -0.0021(10) 0.0003(10) 0.0016(10)
O3 0.0123(13) 0.0130(13) 0.0091(13) 0.0030(10) 0.0036(10) 0.0028(10)
C1 0.0104(17) 0.0061(16) 0.0077(16) 0.0015(13) 0.0016(13) 0.0017(13)

loop_
_atom_type_symbol
_atom_type_description
_atom_type_scat_dispersion_real
_atom_type_scat_dispersion_imag
_atom_type_scat_source
C C 0.0033 0.0016 'International Tables Vol C Tables 4.2.6.8 and 6.1.1.4'
H H 0 0 'International Tables Vol C Tables 4.2.6.8 and 6.1.1.4'
N N 0.0061 0.0033 'International Tables Vol C Tables 4.2.6.8 and 6.1.1.4'
O O 0.0106 0.006 'International Tables Vol C Tables 4.2.6.8 and 6.1.1.4'
P P 0.1023 0.0942 'International Tables Vol C Tables 4.2.6.8 and 6.1.1.4'
K K 0.2009 0.2494 'International Tables Vol C Tables 4.2.6.8 and 6.1.1.4'
Co Co 0.3494 0.9721 'International Tables Vol C Tables 4.2.6.8 and 6.1.1.4'

loop_
_geom_angle_atom_site_label_1
_geom_angle_atom_site_label_2
_geom_angle_atom_site_label_3
_geom_angle_site_symmetry_1
_geom_angle_site_symmetry_3
_geom_angle
_geom_angle_publ_flag
P4 C2 P3 . . 115.32(19) ?
P4 C2 H2A . . 108.4 ?
P3 C2 H2A . . 108.4 ?
P4 C2 H2B . . 108.4 ?
P3 C2 H2B . . 108.4 ?
H2A C2 H2B . . 107.5 ?
P1 O2 Co1 . . 127.62(15) ?
P2 O1 Co1 . . 133.27(16) ?
P2 O1 K1 . . 106.53(13) ?
Co1 O1 K1 . . 108.92(11) ?
P2 O4 K1 . . 98.19(12) ?
P2 O4 H4 . . 110(4) ?
K1 O4 H4 . . 148(4) ?
K2 O4 H4 1_565 . 66(4) ?
Co2 O8 H8B . . 127(3) ?
K2 O8 H8B 1_655 . 99(3) ?
Co2 O8 H8A . . 123(3) ?
K2 O8 H8A 1_655 . 60(4) ?
H8B O8 H8A . . 110(3) ?
P3 O9 Co2 . . 130.58(16) ?
P3 O9 K2 . . 109.60(13) ?
Co2 O9 K2 . . 101.82(10) ?
P4 O10 Co2 . . 129.21(16) ?
P4 O12 H12 . . 115.7(19) ?
K1 O12 H12 2_666 . 98(2) ?
P3 O13 K1 . . 155.08(15) ?
P3 O13 K2 . . 93.90(12) ?
K1 O13 K2 . . 106.16(8) ?
P3 O13 H13 . . 118(4) ?
K1 O13 H13 . . 71(4) ?
K2 O13 H13 . . 107(4) ?
O2 P1 O6 . . 114.49(15) ?
O2 P1 O7 . . 105.55(15) ?
O6 P1 O7 . . 111.05(15) ?
O2 P1 C1 . . 109.75(16) ?
O6 P1 C1 . . 109.14(16) ?
O7 P1 C1 . . 106.53(15) ?
O5 P2 O1 . . 118.26(16) ?
O5 P2 O4 . . 111.00(15) ?
O1 P2 O4 . . 104.54(15) ?
O5 P2 C1 . . 109.50(17) ?
O1 P2 C1 . . 107.35(16) ?
O4 P2 C1 . . 105.35(15) ?
O5 P2 K1 . . 130.08(11) ?
O1 P2 K1 . . 49.28(11) ?
O4 P2 K1 . . 55.38(10) ?
C1 P2 K1 . . 120.38(13) ?
O14 P3 O9 . . 114.63(15) ?
O14 P3 O13 . . 112.37(15) ?
O9 P3 O13 . . 107.36(15) ?
O14 P3 C2 . . 111.63(17) ?
O9 P3 C2 . . 107.33(16) ?
O13 P3 C2 . . 102.70(15) ?
O14 P3 K2 . . 131.70(12) ?
O9 P3 K2 . . 47.05(10) ?
O13 P3 K2 . . 60.31(10) ?
C2 P3 K2 . . 116.55(12) ?
O10 P4 O11 . . 113.25(15) ?
O10 P4 O12 . . 108.39(15) ?
O11 P4 O12 . . 110.21(15) ?
O10 P4 C2 . . 111.43(16) ?
O11 P4 C2 . . 107.68(16) ?
O12 P4 C2 . . 105.61(16) ?
O1 K1 O4 . . 50.58(7) ?
O5 K1 O4 1_455 . 90.83(8) ?
O6 K1 O4 1_455 . 71.15(8) ?
O12 K1 O13 2_666 . 69.91(8) ?
O1 K1 O13 . . 66.27(8) ?
O5 K1 O13 1_455 . 146.12(8) ?
O6 K1 O13 1_455 . 142.50(8) ?
O4 K1 O13 . . 99.99(8) ?
O1 K1 P2 . . 24.20(6) ?
O5 K1 P2 1_455 . 116.53(7) ?
O6 K1 P2 1_455 . 76.27(6) ?
O4 K1 P2 . . 26.43(5) ?
O13 K1 P2 . . 81.17(6) ?
O1 K1 Co1 . . 29.41(6) ?
O5 K1 Co1 1_455 . 146.14(6) ?
O6 K1 Co1 1_455 . 74.83(5) ?
O4 K1 Co1 . . 76.27(5) ?
O13 K1 Co1 . . 67.68(5) ?
O3 K1 Co1 2_565 . 90.27(5) ?
O2 K1 Co1 2_665 . 32.50(5) ?
P2 K1 Co1 . . 51.534(19) ?
O1 K1 H13 . . 59.5(10) ?
O5 K1 H13 1_455 . 159.3(8) ?
O6 K1 H13 1_455 . 127.9(5) ?
O4 K1 H13 . . 102.4(10) ?
O13 K1 H13 . . 16.1(4) ?
O3 K1 H13 2_565 . 87.6(9) ?
O2 K1 H13 2_665 . 34.1(4) ?
P2 K1 H13 . . 79.2(10) ?
P2 K1 H13 1_455 . 153.4(10) ?
Co1 K1 H13 . . 54.0(7) ?
K2 K1 H13 1_565 . 146.4(9) ?
O9 K2 O14 . 1_455 135.52(8) ?
O9 K2 O11 . 1_455 83.20(8) ?
O9 K2 O10 . 2_656 60.10(7) ?
O9 K2 O5 . 1_445 130.52(8) ?
O9 K2 O7 . 2_665 77.74(7) ?
O5 K2 O7 1_445 2_665 91.81(8) ?
O9 K2 O13 . . 49.14(7) ?
O14 K2 O13 1_455 . 86.68(8) ?
O11 K2 O13 1_455 . 66.26(7) ?
O10 K2 O13 2_656 . 107.66(7) ?
O5 K2 O13 1_445 . 150.33(8) ?
O7 K2 O13 2_665 . 58.52(7) ?
O9 K2 O4 . 1_545 50.98(7) ?
O13 K2 O4 . 1_545 82.11(7) ?
O9 K2 O8 . 1_455 127.53(8) ?
O13 K2 O8 . 1_455 159.31(8) ?
O9 K2 P3 . . 23.35(5) ?
O14 K2 P3 1_455 . 112.35(6) ?
O11 K2 P3 1_455 . 73.94(6) ?
O10 K2 P3 2_656 . 82.69(6) ?
O5 K2 P3 1_445 . 145.87(6) ?
O7 K2 P3 2_665 . 66.54(5) ?
O13 K2 P3 . . 25.79(5) ?
O4 K2 P3 1_545 . 64.15(5) ?
O8 K2 P3 1_455 . 147.32(6) ?
O9 K2 P4 . 1_455 103.51(6) ?
O13 K2 P4 . 1_455 88.53(5) ?
P3 K2 P4 . 1_455 97.09(3) ?
O9 K2 P3 . 1_455 143.95(6) ?
P3 K2 P3 . 1_455 124.45(3) ?
O1 Co1 O1 2_665 . 180.00(7) ?
O1 Co1 O3 2_665 . 85.70(11) ?
O1 Co1 O3 . . 94.30(11) ?
O1 Co1 O3 . 2_665 85.70(11) ?
O3 Co1 O3 . 2_665 180 ?
O1 Co1 O2 2_665 . 83.75(10) ?
O1 Co1 O2 . . 96.25(10) ?
O3 Co1 O2 . . 90.87(10) ?
O3 Co1 O2 2_665 . 89.13(10) ?
O1 Co1 O2 . 2_665 83.75(10) ?
O3 Co1 O2 . 2_665 89.13(10) ?
O2 Co1 O2 . 2_665 180 ?
O1 Co1 K1 2_665 . 138.32(8) ?
O1 Co1 K1 . . 41.68(8) ?
O3 Co1 K1 . . 69.01(7) ?
O3 Co1 K1 2_665 . 110.99(7) ?
O2 Co1 K1 . . 127.38(7) ?
O2 Co1 K1 2_665 . 52.62(7) ?
O1 Co1 K1 . 2_665 138.32(8) ?
O3 Co1 K1 . 2_665 110.99(7) ?
O2 Co1 K1 . 2_665 52.62(7) ?
K1 Co1 K1 . 2_665 180 ?
O10 Co2 O10 2_656 . 180 ?
O10 Co2 O8 2_656 . 91.42(11) ?
O10 Co2 O8 . . 88.58(11) ?
O10 Co2 O8 . 2_656 91.42(11) ?
O8 Co2 O8 . 2_656 180.00(14) ?
O10 Co2 O9 2_656 . 86.68(10) ?
O10 Co2 O9 . . 93.32(10) ?
O8 Co2 O9 . . 89.71(10) ?
O8 Co2 O9 2_656 . 90.29(10) ?
O10 Co2 O9 . 2_656 86.68(10) ?
O8 Co2 O9 . 2_656 90.29(10) ?
O9 Co2 O9 . 2_656 180.0000(10) ?
O10 Co2 K2 2_656 . 48.07(7) ?
O10 Co2 K2 . . 131.93(7) ?
O8 Co2 K2 . . 110.65(8) ?
O8 Co2 K2 2_656 . 69.35(8) ?
O9 Co2 K2 . . 45.66(7) ?
O9 Co2 K2 2_656 . 134.34(7) ?
O10 Co2 K2 . 2_656 48.07(7) ?
O8 Co2 K2 . 2_656 69.35(8) ?
O9 Co2 K2 . 2_656 134.34(7) ?
K2 Co2 K2 . 2_656 180.00(2) ?
P1 O7 K2 . 2_665 139.92(14) ?
P1 O7 H7 . . 116(3) ?
K2 O7 H7 2_665 . 90(3) ?
Co1 O3 K1 . 2_565 118.88(11) ?
Co1 O3 H3B . . 117(3) ?
K1 O3 H3B 2_565 . 104(3) ?
Co1 O3 H3A . . 118(3) ?
K1 O3 H3A 2_565 . 85(3) ?
H3B O3 H3A . . 110(3) ?
P1 C1 P2 . . 115.47(19) ?
P1 C1 H1A . . 108.4 ?
P2 C1 H1A . . 108.4 ?
P1 C1 H1B . . 108.4 ?
P2 C1 H1B . . 108.4 ?
H1A C1 H1B . . 107.5 ?

loop_
_geom_bond_atom_site_label_1
_geom_bond_atom_site_label_2
_geom_bond_site_symmetry_2
_geom_bond_distance
_geom_bond_publ_flag
C2 P4 . 1.803(4) ?
C2 P3 . 1.804(4) ?
C2 H2A . 0.97 ?
C2 H2B . 0.97 ?
O2 P1 . 1.509(3) ?
O1 Co1 . 2.052(3) y
O2 Co1 . 2.132(2) y
O3 Co1 . 2.127(3) y
O1 P2 . 1.503(3) ?
O1 K1 . 2.779(3) ?
O4 P2 . 1.581(3) ?
O4 K1 . 2.922(3) ?
O4 K2 1_565 3.235(3) ?
O4 H4 . 0.84(2) ?
O5 P2 . 1.501(3) ?
O5 K1 1_655 2.780(3) ?
O5 K2 1_665 2.936(3) ?
O6 P1 . 1.516(3) ?
O6 K1 1_655 2.871(3) ?
O8 Co2 . 2.081(3) y
O8 K2 1_655 3.334(3) ?
O8 H8B . 0.854(19) ?
O8 H8A . 0.845(19) ?
O9 P3 . 1.525(3) ?
O9 Co2 . 2.117(2) y
O9 K2 . 2.816(3) ?
O10 P4 . 1.508(3) ?
O10 Co2 . 2.064(3) y
O10 K2 2_656 2.913(3) ?
O11 P4 . 1.523(3) ?
O11 K2 1_655 2.909(3) ?
O12 P4 . 1.575(3) ?
O12 K1 2_666 2.776(3) ?
O12 H12 . 0.848(12) ?
O13 P3 . 1.581(3) ?
O13 K1 . 3.018(3) ?
O13 K2 . 3.156(3) ?
O13 H13 . 0.837(19) ?
O14 P3 . 1.502(3) ?
O14 K2 1_655 2.829(3) ?
P1 O7 . 1.575(3) ?
P1 C1 . 1.795(4) ?
P2 C1 . 1.806(4) ?
K1 O12 2_666 2.776(3) ?
K1 O5 1_455 2.780(3) ?
K1 O6 1_455 2.871(3) ?
K1 O3 2_565 3.023(3) ?
K1 O2 2_665 3.153(3) ?
K2 O14 1_455 2.829(3) ?
K2 O11 1_455 2.909(3) ?
K2 O10 2_656 2.913(3) ?
K2 O5 1_445 2.936(3) ?
K2 O7 2_665 3.076(3) ?
K2 O4 1_545 3.235(3) ?
K2 O8 1_455 3.334(3) ?
Co1 O1 2_665 2.052(3) ?
Co1 O3 . 2.126(3) ?
Co1 O3 2_665 2.126(3) ?
Co1 O2 2_665 2.132(2) ?
Co2 O10 2_656 2.064(3) ?
Co2 O8 2_656 2.081(3) ?
Co2 O9 2_656 2.117(2) ?
O7 K2 2_665 3.076(3) ?
O7 H7 . 0.849(19) ?
O3 K1 2_565 3.023(3) ?
O3 H3B . 0.855(19) ?
O3 H3A . 0.851(19) ?
C1 H1A . 0.97 ?
C1 H1B . 0.97 ?

loop_
_geom_hbond_atom_site_label_D
_geom_hbond_atom_site_label_H
_geom_hbond_atom_site_label_A
_geom_hbond_site_symmetry_A
_geom_hbond_distance_DH
_geom_hbond_distance_HA
_geom_hbond_distance_DA
_geom_hbond_angle_DHA
O3 H3A O14 2_665 0.851(19) 1.83(2) 2.680(4) 175(4)
O3 H3B O6 1_455 0.855(19) 1.89(2) 2.737(4) 172(4)
O4 H4 O9 1_565 0.84(2) 1.81(2) 2.632(4) 166(5)
O7 H7 O6 2_775 0.849(19) 1.72(2) 2.570(4) 177(5)
O8 H8A O5 1_545 0.845(19) 1.84(2) 2.678(4) 170(4)
O8 H8B O11 2_756 0.854(19) 1.84(2) 2.687(4) 176(5)
O12 H12 O11 2_766 0.848(12) 1.716(13) 2.561(4) 175(5)
O13 H13 O2 2_665 0.837(19) 1.78(2) 2.616(4) 174(5)
